data_7014829
loop_
_publ_author_name
'Sun, Wen-Hua'
'Shen, Miao'
'Zhang, Wenjuan'
'Huang, Wei'
'Liu, Shaofeng'
'Redshaw, Carl'

_publ_section_title
;
 Methylaluminium 8-quinolinolates: synthesis, characterization and use
 in ring-opening polymerization (ROP) of \e-caprolactone
;
_journal_issue 11
_journal_name_full 'Dalton Transactions'
_journal_page_first 2645
_journal_paper_doi 10.1039/c0dt01207f
_journal_volume 40
_journal_year 2011
_chemical_formula_sum 'C22 H25 Al N2 O'
_chemical_formula_weight 360.42
_chemical_name_systematic
;
?
;
_space_group_IT_number 14
_symmetry_cell_setting monoclinic
_symmetry_space_group_name_Hall '-P 2yn'
_symmetry_space_group_name_H-M 'P 1 21/n 1'
_atom_sites_solution_hydrogens geom
_atom_sites_solution_primary direct
_atom_sites_solution_secondary difmap
_audit_creation_method SHELXL-97
_cell_angle_alpha 90.00
_cell_angle_beta 110.56(3)
_cell_angle_gamma 90.00
_cell_formula_units_Z 4
_cell_length_a 14.043(3)
_cell_length_b 9.4295(19)
_cell_length_c 15.913(3)
_cell_measurement_reflns_used 5862
_cell_measurement_temperature 173(2)
_cell_measurement_theta_max 25.00
_cell_measurement_theta_min 1.67
_cell_volume 1973.0(8)
_computing_cell_refinement 'Siemens SMART & SAINT'
_computing_data_collection 'Siemens SMART'
_computing_data_reduction 'Siemens XPREP'
_computing_molecular_graphics 'Bruker SHELXTL'
_computing_publication_material 'Bruker SHELXTL'
_computing_structure_refinement 'SHELXL-97 (Sheldrick, 1997)'
_computing_structure_solution 'SHELXS-97 (Sheldrick, 1990)'
_diffrn_ambient_temperature 173(2)
_diffrn_measured_fraction_theta_full 0.996
_diffrn_measured_fraction_theta_max 0.996
_diffrn_measurement_device_type 'Bruker P4'
_diffrn_measurement_method '\w scans'
_diffrn_radiation_monochromator graphite
_diffrn_radiation_source 'fine-focus sealed tube'
_diffrn_radiation_type MoK\a
_diffrn_radiation_wavelength 0.71073
_diffrn_reflns_av_R_equivalents 0.0670
_diffrn_reflns_av_sigmaI/netI 0.0610
_diffrn_reflns_limit_h_max 16
_diffrn_reflns_limit_h_min -16
_diffrn_reflns_limit_k_max 11
_diffrn_reflns_limit_k_min -10
_diffrn_reflns_limit_l_max 18
_diffrn_reflns_limit_l_min -18
_diffrn_reflns_number 13031
_diffrn_reflns_theta_full 25.00
_diffrn_reflns_theta_max 25.00
_diffrn_reflns_theta_min 1.67
_exptl_absorpt_coefficient_mu 0.115
_exptl_absorpt_correction_T_max 0.9943
_exptl_absorpt_correction_T_min 0.9818
_exptl_absorpt_correction_type empirical
_exptl_absorpt_process_details 'SADABS (Sheldrick, 1996)'
_exptl_crystal_colour red
_exptl_crystal_density_diffrn 1.213
_exptl_crystal_density_method 'not measured'
_exptl_crystal_description plate
_exptl_crystal_F_000 768
_exptl_crystal_size_max 0.16
_exptl_crystal_size_mid 0.13
_exptl_crystal_size_min 0.05
_refine_diff_density_max 0.340
_refine_diff_density_min -0.255
_refine_diff_density_rms 0.057
_refine_ls_extinction_method none
_refine_ls_goodness_of_fit_ref 1.300
_refine_ls_hydrogen_treatment constr
_refine_ls_matrix_type full
_refine_ls_number_parameters 235
_refine_ls_number_reflns 3461
_refine_ls_number_restraints 0
_refine_ls_restrained_S_all 1.300
_refine_ls_R_factor_gt 0.1086
_refine_ls_shift/su_max 0.000
_refine_ls_shift/su_mean 0.000
_refine_ls_structure_factor_coef Fsqd
_refine_ls_weighting_details 'calc w=1/[\s^2^(Fo^2^)+(0.0392P)^2^+3.4879P] where P=(Fo^2^+2Fc^2^)/3'
_refine_ls_weighting_scheme calc
_refine_ls_wR_factor_gt 0.1950
_refine_ls_wR_factor_ref 0.2022
_reflns_number_gt 3065
_reflns_number_total 3461
_reflns_threshold_expression >2sigma(I)
_cod_data_source_file C0DT01207F.TXT
_cod_data_source_block 6
_cod_depositor_comments
;
The following automatic conversions were performed:
'_symmetry_cell_setting' value 'Monoclinic' changed to 'monoclinic'
according to '/home/saulius/struct/CIF-dictionaries/cif_core.dic'
dictionary named 'cif_core.dic' version 2.4.1 from 2010-06-29.

Automatic conversion script
Id: cif_fix_enum 1555 2011-01-17 13:19:09Z saulius 
;
_cod_original_cell_volume 1972.9(7)
_cod_original_sg_symbol_H-M P2(1)/n
_cod_database_code 7014829

loop_
_symmetry_equiv_pos_as_xyz
'x, y, z'
'-x+1/2, y+1/2, -z+1/2'
'-x, -y, -z'
'x-1/2, -y-1/2, z-1/2'

loop_
_atom_site_label
_atom_site_type_symbol
_atom_site_fract_x
_atom_site_fract_y
_atom_site_fract_z
_atom_site_U_iso_or_equiv
_atom_site_adp_type
_atom_site_occupancy
_atom_site_symmetry_multiplicity
_atom_site_calc_flag
_atom_site_refinement_flags
_atom_site_disorder_assembly
_atom_site_disorder_group
Al1 Al 0.97984(10) 0.90995(14) 0.17643(9) 0.0338(4) Uani 1 1 d . . .
O1 O 1.1001(2) 1.0017(3) 0.2497(2) 0.0422(8) Uani 1 1 d . . .
N2 N 0.8028(3) 0.9168(4) 0.0881(2) 0.0311(8) Uani 1 1 d . . .
N1 N 0.9354(3) 1.1118(4) 0.1453(2) 0.0315(8) Uani 1 1 d . . .
C1 C 1.1028(3) 1.1412(5) 0.2411(3) 0.0355(10) Uani 1 1 d . . .
C8 C 0.8458(3) 1.1560(4) 0.0869(3) 0.0322(10) Uani 1 1 d . . .
C6 C 0.9066(4) 1.3965(5) 0.1017(3) 0.0458(12) Uani 1 1 d . . .
H6A H 0.8953 1.4940 0.0863 0.055 Uiso 1 1 calc R . .
C5 C 1.0013(3) 1.3527(5) 0.1629(3) 0.0390(11) Uani 1 1 d . . .
C9 C 1.0118(3) 1.2053(5) 0.1821(3) 0.0345(10) Uani 1 1 d . . .
C32 C 0.9577(3) 0.7852(5) 0.2672(3) 0.0407(11) Uani 1 1 d . . .
H32A H 1.0231 0.7644 0.3143 0.061 Uiso 1 1 calc R . .
H32B H 0.9260 0.6965 0.2388 0.061 Uiso 1 1 calc R . .
H32C H 0.9129 0.8327 0.2937 0.061 Uiso 1 1 calc R . .
C10 C 0.7697(3) 1.0389(5) 0.0552(3) 0.0326(10) Uani 1 1 d . . .
C11 C 0.7364(3) 0.7964(5) 0.0688(3) 0.0326(10) Uani 1 1 d . . .
C2 C 1.1839(4) 1.2308(5) 0.2817(3) 0.0437(12) Uani 1 1 d . . .
H2A H 1.2460 1.1933 0.3219 0.052 Uiso 1 1 calc R . .
C7 C 0.8303(4) 1.2999(5) 0.0639(3) 0.0408(11) Uani 1 1 d . . .
H7A H 0.7669 1.3306 0.0222 0.049 Uiso 1 1 calc R . .
C41 C 0.6632(3) 1.0735(5) -0.0070(3) 0.0404(11) Uani 1 1 d . . .
H41A H 0.6669 1.1406 -0.0535 0.048 Uiso 1 1 calc R . .
H41B H 0.6301 0.9856 -0.0376 0.048 Uiso 1 1 calc R . .
C3 C 1.1750(4) 1.3768(5) 0.2639(3) 0.0481(13) Uani 1 1 d . . .
H3A H 1.2321 1.4360 0.2921 0.058 Uiso 1 1 calc R . .
C12 C 0.6914(3) 0.7580(5) 0.1317(3) 0.0445(12) Uani 1 1 d . . .
C31 C 1.0188(4) 0.8249(5) 0.0797(3) 0.0451(12) Uani 1 1 d . . .
H31A H 1.0926 0.8108 0.1011 0.068 Uiso 1 1 calc R . .
H31B H 0.9986 0.8884 0.0277 0.068 Uiso 1 1 calc R . .
H31C H 0.9845 0.7333 0.0625 0.068 Uiso 1 1 calc R . .
C4 C 1.0870(4) 1.4377(5) 0.2071(4) 0.0488(13) Uani 1 1 d . . .
H4A H 1.0839 1.5373 0.1976 0.059 Uiso 1 1 calc R . .
C42 C 0.5991(4) 1.1377(5) 0.0420(4) 0.0515(13) Uani 1 1 d . . .
H42A H 0.5312 1.1592 -0.0010 0.077 Uiso 1 1 calc R . .
H42B H 0.6312 1.2252 0.0719 0.077 Uiso 1 1 calc R . .
H42C H 0.5933 1.0703 0.0869 0.077 Uiso 1 1 calc R . .
C16 C 0.7213(4) 0.7165(5) -0.0091(3) 0.0460(13) Uani 1 1 d . . .
C18 C 0.7636(4) 0.7618(6) -0.0797(3) 0.0635(17) Uani 1 1 d . . .
H18A H 0.8015 0.8505 -0.0612 0.095 Uiso 1 1 calc R . .
H18B H 0.7076 0.7764 -0.1368 0.095 Uiso 1 1 calc R . .
H18C H 0.8092 0.6880 -0.0871 0.095 Uiso 1 1 calc R . .
C15 C 0.6625(4) 0.5922(6) -0.0208(4) 0.0652(18) Uani 1 1 d . . .
H15A H 0.6500 0.5363 -0.0732 0.078 Uiso 1 1 calc R . .
C13 C 0.6355(4) 0.6333(6) 0.1173(4) 0.0619(16) Uani 1 1 d . . .
H13A H 0.6054 0.6043 0.1594 0.074 Uiso 1 1 calc R . .
C17 C 0.7024(4) 0.8467(7) 0.2129(3) 0.0591(15) Uani 1 1 d . . .
H17A H 0.6660 0.8013 0.2482 0.089 Uiso 1 1 calc R . .
H17B H 0.6738 0.9411 0.1939 0.089 Uiso 1 1 calc R . .
H17C H 0.7746 0.8555 0.2497 0.089 Uiso 1 1 calc R . .
C14 C 0.6230(4) 0.5512(6) 0.0430(5) 0.075(2) Uani 1 1 d . . .
H14A H 0.5864 0.4646 0.0356 0.089 Uiso 1 1 calc R . .

loop_
_atom_site_aniso_label
_atom_site_aniso_U_11
_atom_site_aniso_U_22
_atom_site_aniso_U_33
_atom_site_aniso_U_23
_atom_site_aniso_U_13
_atom_site_aniso_U_12
Al1 0.0357(7) 0.0325(7) 0.0339(7) 0.0035(6) 0.0130(6) 0.0027(6)
O1 0.0375(18) 0.0374(19) 0.047(2) 0.0035(15) 0.0090(15) -0.0011(14)
N2 0.0334(19) 0.035(2) 0.0256(18) -0.0008(16) 0.0107(15) -0.0023(16)
N1 0.0345(19) 0.029(2) 0.0334(19) 0.0025(16) 0.0151(16) 0.0001(16)
C1 0.033(2) 0.037(3) 0.040(3) 0.000(2) 0.017(2) 0.001(2)
C8 0.037(2) 0.031(2) 0.031(2) 0.0044(19) 0.0158(19) 0.0080(19)
C6 0.053(3) 0.032(3) 0.061(3) 0.009(2) 0.029(3) 0.007(2)
C5 0.041(3) 0.034(3) 0.049(3) -0.002(2) 0.025(2) 0.001(2)
C9 0.035(2) 0.034(2) 0.040(3) -0.002(2) 0.019(2) -0.002(2)
C32 0.040(3) 0.042(3) 0.036(3) 0.008(2) 0.007(2) 0.001(2)
C10 0.034(2) 0.037(3) 0.028(2) 0.0031(19) 0.0127(19) 0.003(2)
C11 0.025(2) 0.036(2) 0.030(2) 0.0039(19) 0.0009(18) 0.0037(19)
C2 0.036(3) 0.050(3) 0.046(3) -0.006(2) 0.016(2) -0.005(2)
C7 0.041(3) 0.034(3) 0.049(3) 0.008(2) 0.018(2) 0.006(2)
C41 0.040(3) 0.043(3) 0.034(2) 0.000(2) 0.008(2) 0.002(2)
C3 0.044(3) 0.046(3) 0.059(3) -0.013(3) 0.024(3) -0.018(2)
C12 0.036(3) 0.049(3) 0.042(3) 0.017(2) 0.006(2) 0.002(2)
C31 0.043(3) 0.051(3) 0.044(3) 0.002(2) 0.018(2) 0.005(2)
C4 0.052(3) 0.037(3) 0.067(4) -0.004(3) 0.032(3) -0.007(2)
C42 0.041(3) 0.049(3) 0.062(3) -0.004(3) 0.015(2) 0.007(2)
C16 0.043(3) 0.042(3) 0.040(3) -0.005(2) -0.002(2) 0.011(2)
C18 0.065(4) 0.081(4) 0.036(3) -0.019(3) 0.007(3) 0.021(3)
C15 0.051(3) 0.037(3) 0.074(4) -0.015(3) -0.021(3) 0.012(3)
C13 0.037(3) 0.058(4) 0.083(4) 0.030(3) 0.010(3) -0.004(3)
C17 0.048(3) 0.088(4) 0.047(3) 0.016(3) 0.024(3) 0.009(3)
C14 0.042(3) 0.041(3) 0.110(6) 0.016(4) -0.011(4) -0.004(3)

loop_
_atom_type_symbol
_atom_type_description
_atom_type_scat_dispersion_real
_atom_type_scat_dispersion_imag
_atom_type_scat_source
C C 0.0033 0.0016 'International Tables Vol C Tables 4.2.6.8 and 6.1.1.4'
H H 0.0000 0.0000 'International Tables Vol C Tables 4.2.6.8 and 6.1.1.4'
N N 0.0061 0.0033 'International Tables Vol C Tables 4.2.6.8 and 6.1.1.4'
O O 0.0106 0.0060 'International Tables Vol C Tables 4.2.6.8 and 6.1.1.4'
Al Al 0.0645 0.0514 'International Tables Vol C Tables 4.2.6.8 and 6.1.1.4'

loop_
_geom_angle_atom_site_label_1
_geom_angle_atom_site_label_2
_geom_angle_atom_site_label_3
_geom_angle
_geom_angle_site_symmetry_1
_geom_angle_site_symmetry_3
_geom_angle_publ_flag
O1 Al1 C32 99.10(17) . . ?
O1 Al1 C31 103.54(18) . . ?
C32 Al1 C31 119.2(2) . . ?
O1 Al1 N1 81.46(14) . . ?
C32 Al1 N1 129.06(18) . . ?
C31 Al1 N1 109.87(18) . . ?
O1 Al1 N2 150.45(14) . . ?
C32 Al1 N2 92.75(16) . . ?
C31 Al1 N2 93.90(17) . . ?
N1 Al1 N2 70.15(13) . . ?
C1 O1 Al1 116.2(3) . . ?
C10 N2 C11 120.6(3) . . ?
C10 N2 Al1 114.7(3) . . ?
C11 N2 Al1 124.7(3) . . ?
C8 N1 C9 120.4(4) . . ?
C8 N1 Al1 126.8(3) . . ?
C9 N1 Al1 112.3(3) . . ?
O1 C1 C2 127.4(4) . . ?
O1 C1 C9 115.9(4) . . ?
C2 C1 C9 116.7(4) . . ?
N1 C8 C7 120.2(4) . . ?
N1 C8 C10 112.9(4) . . ?
C7 C8 C10 126.8(4) . . ?
C7 C6 C5 120.7(4) . . ?
C7 C6 H6A 119.6 . . ?
C5 C6 H6A 119.6 . . ?
C6 C5 C4 127.7(4) . . ?
C6 C5 C9 116.0(4) . . ?
C4 C5 C9 116.3(4) . . ?
N1 C9 C5 122.6(4) . . ?
N1 C9 C1 113.5(4) . . ?
C5 C9 C1 123.9(4) . . ?
Al1 C32 H32A 109.5 . . ?
Al1 C32 H32B 109.5 . . ?
H32A C32 H32B 109.5 . . ?
Al1 C32 H32C 109.5 . . ?
H32A C32 H32C 109.5 . . ?
H32B C32 H32C 109.5 . . ?
N2 C10 C8 114.2(4) . . ?
N2 C10 C41 126.5(4) . . ?
C8 C10 C41 119.2(4) . . ?
C16 C11 C12 121.7(4) . . ?
C16 C11 N2 120.0(4) . . ?
C12 C11 N2 118.3(4) . . ?
C1 C2 C3 120.3(5) . . ?
C1 C2 H2A 119.8 . . ?
C3 C2 H2A 119.8 . . ?
C6 C7 C8 120.1(4) . . ?
C6 C7 H7A 120.0 . . ?
C8 C7 H7A 120.0 . . ?
C42 C41 C10 112.4(4) . . ?
C42 C41 H41A 109.1 . . ?
C10 C41 H41A 109.1 . . ?
C42 C41 H41B 109.1 . . ?
C10 C41 H41B 109.1 . . ?
H41A C41 H41B 107.9 . . ?
C4 C3 C2 122.6(5) . . ?
C4 C3 H3A 118.7 . . ?
C2 C3 H3A 118.7 . . ?
C13 C12 C11 118.0(5) . . ?
C13 C12 C17 119.8(5) . . ?
C11 C12 C17 122.2(4) . . ?
Al1 C31 H31A 109.5 . . ?
Al1 C31 H31B 109.5 . . ?
H31A C31 H31B 109.5 . . ?
Al1 C31 H31C 109.5 . . ?
H31A C31 H31C 109.5 . . ?
H31B C31 H31C 109.5 . . ?
C3 C4 C5 120.2(5) . . ?
C3 C4 H4A 119.9 . . ?
C5 C4 H4A 119.9 . . ?
C41 C42 H42A 109.5 . . ?
C41 C42 H42B 109.5 . . ?
H42A C42 H42B 109.5 . . ?
C41 C42 H42C 109.5 . . ?
H42A C42 H42C 109.5 . . ?
H42B C42 H42C 109.5 . . ?
C11 C16 C15 117.6(5) . . ?
C11 C16 C18 122.0(5) . . ?
C15 C16 C18 120.4(5) . . ?
C16 C18 H18A 109.5 . . ?
C16 C18 H18B 109.5 . . ?
H18A C18 H18B 109.5 . . ?
C16 C18 H18C 109.5 . . ?
H18A C18 H18C 109.5 . . ?
H18B C18 H18C 109.5 . . ?
C14 C15 C16 120.6(6) . . ?
C14 C15 H15A 119.7 . . ?
C16 C15 H15A 119.7 . . ?
C14 C13 C12 121.0(6) . . ?
C14 C13 H13A 119.5 . . ?
C12 C13 H13A 119.5 . . ?
C12 C17 H17A 109.5 . . ?
C12 C17 H17B 109.5 . . ?
H17A C17 H17B 109.5 . . ?
C12 C17 H17C 109.5 . . ?
H17A C17 H17C 109.5 . . ?
H17B C17 H17C 109.5 . . ?
C13 C14 C15 121.0(6) . . ?
C13 C14 H14A 119.5 . . ?
C15 C14 H14A 119.5 . . ?

loop_
_geom_bond_atom_site_label_1
_geom_bond_atom_site_label_2
_geom_bond_distance
_geom_bond_site_symmetry_2
_geom_bond_publ_flag
Al1 O1 1.891(3) . ?
Al1 C32 1.971(5) . ?
Al1 C31 1.975(5) . ?
Al1 N1 2.010(4) . ?
Al1 N2 2.389(4) . ?
O1 C1 1.325(5) . ?
N2 C10 1.282(5) . ?
N2 C11 1.432(5) . ?
N1 C8 1.341(5) . ?
N1 C9 1.353(5) . ?
C1 C2 1.383(6) . ?
C1 C9 1.427(6) . ?
C8 C7 1.403(6) . ?
C8 C10 1.496(6) . ?
C6 C7 1.374(6) . ?
C6 C5 1.407(6) . ?
C6 H6A 0.9500 . ?
C5 C4 1.411(7) . ?
C5 C9 1.420(6) . ?
C32 H32A 0.9800 . ?
C32 H32B 0.9800 . ?
C32 H32C 0.9800 . ?
C10 C41 1.511(6) . ?
C11 C16 1.403(6) . ?
C11 C12 1.407(6) . ?
C2 C3 1.403(7) . ?
C2 H2A 0.9500 . ?
C7 H7A 0.9500 . ?
C41 C42 1.509(6) . ?
C41 H41A 0.9900 . ?
C41 H41B 0.9900 . ?
C3 C4 1.374(7) . ?
C3 H3A 0.9500 . ?
C12 C13 1.388(7) . ?
C12 C17 1.500(7) . ?
C31 H31A 0.9800 . ?
C31 H31B 0.9800 . ?
C31 H31C 0.9800 . ?
C4 H4A 0.9500 . ?
C42 H42A 0.9800 . ?
C42 H42B 0.9800 . ?
C42 H42C 0.9800 . ?
C16 C15 1.408(8) . ?
C16 C18 1.505(7) . ?
C18 H18A 0.9800 . ?
C18 H18B 0.9800 . ?
C18 H18C 0.9800 . ?
C15 C14 1.372(9) . ?
C15 H15A 0.9500 . ?
C13 C14 1.371(9) . ?
C13 H13A 0.9500 . ?
C17 H17A 0.9800 . ?
C17 H17B 0.9800 . ?
C17 H17C 0.9800 . ?
C14 H14A 0.9500 . ?

loop_
_geom_torsion_atom_site_label_1
_geom_torsion_atom_site_label_2
_geom_torsion_atom_site_label_3
_geom_torsion_atom_site_label_4
_geom_torsion
_geom_torsion_site_symmetry_1
_geom_torsion_site_symmetry_2
_geom_torsion_site_symmetry_3
_geom_torsion_site_symmetry_4
_geom_torsion_publ_flag
C32 Al1 O1 C1 -134.0(3) . . . . ?
C31 Al1 O1 C1 102.9(3) . . . . ?
N1 Al1 O1 C1 -5.6(3) . . . . ?
N2 Al1 O1 C1 -21.6(5) . . . . ?
O1 Al1 N2 C10 25.2(5) . . . . ?
C32 Al1 N2 C10 139.2(3) . . . . ?
C31 Al1 N2 C10 -101.4(3) . . . . ?
N1 Al1 N2 C10 8.4(3) . . . . ?
O1 Al1 N2 C11 -156.8(3) . . . . ?
C32 Al1 N2 C11 -42.8(3) . . . . ?
C31 Al1 N2 C11 76.6(3) . . . . ?
N1 Al1 N2 C11 -173.6(3) . . . . ?
O1 Al1 N1 C8 178.5(4) . . . . ?
C32 Al1 N1 C8 -86.7(4) . . . . ?
C31 Al1 N1 C8 77.1(4) . . . . ?
N2 Al1 N1 C8 -9.9(3) . . . . ?
O1 Al1 N1 C9 6.3(3) . . . . ?
C32 Al1 N1 C9 101.1(3) . . . . ?
C31 Al1 N1 C9 -95.1(3) . . . . ?
N2 Al1 N1 C9 178.0(3) . . . . ?
Al1 O1 C1 C2 -174.9(4) . . . . ?
Al1 O1 C1 C9 4.0(5) . . . . ?
C9 N1 C8 C7 -0.5(6) . . . . ?
Al1 N1 C8 C7 -172.1(3) . . . . ?
C9 N1 C8 C10 -178.5(4) . . . . ?
Al1 N1 C8 C10 9.9(5) . . . . ?
C7 C6 C5 C4 179.8(5) . . . . ?
C7 C6 C5 C9 0.1(7) . . . . ?
C8 N1 C9 C5 1.4(6) . . . . ?
Al1 N1 C9 C5 174.1(3) . . . . ?
C8 N1 C9 C1 -178.6(4) . . . . ?
Al1 N1 C9 C1 -5.9(4) . . . . ?
C6 C5 C9 N1 -1.1(6) . . . . ?
C4 C5 C9 N1 179.1(4) . . . . ?
C6 C5 C9 C1 178.8(4) . . . . ?
C4 C5 C9 C1 -0.9(7) . . . . ?
O1 C1 C9 N1 1.5(6) . . . . ?
C2 C1 C9 N1 -179.5(4) . . . . ?
O1 C1 C9 C5 -178.4(4) . . . . ?
C2 C1 C9 C5 0.6(7) . . . . ?
C11 N2 C10 C8 175.6(3) . . . . ?
Al1 N2 C10 C8 -6.3(4) . . . . ?
C11 N2 C10 C41 -1.6(6) . . . . ?
Al1 N2 C10 C41 176.5(3) . . . . ?
N1 C8 C10 N2 -0.7(5) . . . . ?
C7 C8 C10 N2 -178.5(4) . . . . ?
N1 C8 C10 C41 176.7(4) . . . . ?
C7 C8 C10 C41 -1.1(6) . . . . ?
C10 N2 C11 C16 85.9(5) . . . . ?
Al1 N2 C11 C16 -92.0(4) . . . . ?
C10 N2 C11 C12 -96.8(5) . . . . ?
Al1 N2 C11 C12 85.3(4) . . . . ?
O1 C1 C2 C3 178.5(4) . . . . ?
C9 C1 C2 C3 -0.4(7) . . . . ?
C5 C6 C7 C8 0.7(7) . . . . ?
N1 C8 C7 C6 -0.5(7) . . . . ?
C10 C8 C7 C6 177.2(4) . . . . ?
N2 C10 C41 C42 99.3(5) . . . . ?
C8 C10 C41 C42 -77.7(5) . . . . ?
C1 C2 C3 C4 0.6(8) . . . . ?
C16 C11 C12 C13 3.6(6) . . . . ?
N2 C11 C12 C13 -173.6(4) . . . . ?
C16 C11 C12 C17 -176.7(4) . . . . ?
N2 C11 C12 C17 6.1(6) . . . . ?
C2 C3 C4 C5 -1.0(8) . . . . ?
C6 C5 C4 C3 -178.6(5) . . . . ?
C9 C5 C4 C3 1.1(7) . . . . ?
C12 C11 C16 C15 -2.6(6) . . . . ?
N2 C11 C16 C15 174.5(4) . . . . ?
C12 C11 C16 C18 175.9(4) . . . . ?
N2 C11 C16 C18 -6.9(6) . . . . ?
C11 C16 C15 C14 -0.8(7) . . . . ?
C18 C16 C15 C14 -179.4(5) . . . . ?
C11 C12 C13 C14 -1.2(7) . . . . ?
C17 C12 C13 C14 179.1(5) . . . . ?
C12 C13 C14 C15 -2.2(8) . . . . ?
C16 C15 C14 C13 3.2(8) . . . . ?
